data_7002756
loop_
_publ_author_name
'Arora, Himanshu'
'Lloret, Francesc'
'Mukherjee, Rabindranath'

_publ_section_title
;
 Molecular squares of Ni(II) and Cu(II): ferromagnetic exchange
 interaction mediated by syn-anti carboxylate-bridging.
;
_journal_issue 44
_journal_name_full 'Dalton transactions (Cambridge, England : 2003)'
_journal_page_first 9759
_journal_page_last 9769
_journal_paper_doi 10.1039/b905463d
_journal_year 2009
_chemical_formula_moiety 'C51 H59 Cl4 Cu4 N9 O38'
_chemical_formula_sum 'C51 H59 Cl4 Cu4 N9 O38'
_chemical_formula_weight 1802.03
_chemical_name_systematic
;
?
;
_space_group_IT_number 2
_symmetry_cell_setting triclinic
_symmetry_space_group_name_Hall '-P 1'
_symmetry_space_group_name_H-M 'P -1'
_atom_sites_solution_hydrogens geom
_atom_sites_solution_primary direct
_atom_sites_solution_secondary difmap
_audit_creation_method SHELXL-97
_cell_angle_alpha 76.241(5)
_cell_angle_beta 87.467(5)
_cell_angle_gamma 68.532(5)
_cell_formula_units_Z 2
_cell_length_a 10.960(5)
_cell_length_b 14.823(5)
_cell_length_c 25.883(5)
_cell_measurement_temperature 293(2)
_cell_measurement_theta_max 28.32
_cell_measurement_theta_min 2.00
_cell_volume 3797(2)
_computing_cell_refinement 'Bruker SMART'
_computing_data_collection 'Bruker SMART APEX'
_computing_data_reduction 'Bruker SAINT PLUS'
_computing_molecular_graphics 'Ortep-3 for Windows (Farrugia, 1997)'
_computing_publication_material 'WingX publication routine (Farrugia, 1999)'
_computing_structure_refinement 'SHELXL-97 (Sheldrick, 1997)'
_computing_structure_solution 'SIR97(Altomare, et. al. 1999)'
_diffrn_ambient_temperature 293(2)
_diffrn_measured_fraction_theta_full 0.952
_diffrn_measured_fraction_theta_max 0.952
_diffrn_measurement_device_type 'CCD area detector'
_diffrn_measurement_method 'phi and omega scan'
_diffrn_radiation_monochromator graphite
_diffrn_radiation_source 'fine-focus sealed tube'
_diffrn_radiation_type MoK\a
_diffrn_radiation_wavelength 0.71069
_diffrn_reflns_av_R_equivalents 0.0406
_diffrn_reflns_av_sigmaI/netI 0.1078
_diffrn_reflns_limit_h_max 14
_diffrn_reflns_limit_h_min -12
_diffrn_reflns_limit_k_max 15
_diffrn_reflns_limit_k_min -19
_diffrn_reflns_limit_l_max 34
_diffrn_reflns_limit_l_min -34
_diffrn_reflns_number 25319
_diffrn_reflns_theta_full 28.32
_diffrn_reflns_theta_max 28.32
_diffrn_reflns_theta_min 2.00
_exptl_absorpt_coefficient_mu 1.342
_exptl_absorpt_correction_T_max 0.8775
_exptl_absorpt_correction_T_min 0.7752
_exptl_absorpt_correction_type empirical
_exptl_absorpt_process_details SADABS
_exptl_crystal_colour blue
_exptl_crystal_density_diffrn 1.576
_exptl_crystal_density_method 'not measured'
_exptl_crystal_description needle
_exptl_crystal_F_000 1832
_exptl_crystal_size_max 0.20
_exptl_crystal_size_mid 0.10
_exptl_crystal_size_min 0.10
_refine_diff_density_max 1.224
_refine_diff_density_min -0.928
_refine_diff_density_rms 0.130
_refine_ls_extinction_method none
_refine_ls_goodness_of_fit_ref 0.977
_refine_ls_hydrogen_treatment constr
_refine_ls_matrix_type full
_refine_ls_number_parameters 956
_refine_ls_number_reflns 18004
_refine_ls_number_restraints 0
_refine_ls_restrained_S_all 0.977
_refine_ls_R_factor_all 0.1725
_refine_ls_R_factor_gt 0.0933
_refine_ls_shift/su_max 0.001
_refine_ls_shift/su_mean 0.000
_refine_ls_structure_factor_coef Fsqd
_refine_ls_weighting_details 'calc w=1/[\s^2^(Fo^2^)+(0.1690P)^2^+0.0000P] where P=(Fo^2^+2Fc^2^)/3'
_refine_ls_weighting_scheme calc
_refine_ls_wR_factor_gt 0.2547
_refine_ls_wR_factor_ref 0.3031
_reflns_number_gt 8824
_reflns_number_total 18004
_reflns_threshold_expression >2sigma(I)
_cod_data_source_file b905463d.txt
_cod_data_source_block 26febbm
_cod_depositor_comments
;
The following automatic conversions were performed:
'_symmetry_cell_setting' value 'Triclinic' changed to 'triclinic'
according to '/home/saulius/struct/CIF-dictionaries/cif_core.dic'
dictionary named 'cif_core.dic' version 2.4.1 from
2010-06-29.

'_exptl_absorpt_correction_type' value 'Empirical' changed to
'empirical' according to
'/home/saulius/struct/CIF-dictionaries/cif_core.dic' dictionary named
'cif_core.dic' version 2.4.1 from 2010-06-29.

Automatic conversion script
Id: cif_fix_enum 1527 2010-12-29 10:47:43Z saulius 
;
_cod_original_sg_symbol_H-M P-1
_cod_database_code 7002756

loop_
_symmetry_equiv_pos_as_xyz
'x, y, z'
'-x, -y, -z'

loop_
_atom_site_label
_atom_site_type_symbol
_atom_site_fract_x
_atom_site_fract_y
_atom_site_fract_z
_atom_site_U_iso_or_equiv
_atom_site_adp_type
_atom_site_occupancy
_atom_site_symmetry_multiplicity
_atom_site_calc_flag
_atom_site_refinement_flags
_atom_site_disorder_assembly
_atom_site_disorder_group
Cu1 Cu 0.17262(8) 0.42442(6) 0.12671(3) 0.0425(2) Uani 1 1 d . . .
Cu2 Cu 0.02528(8) 0.67239(6) 0.21543(3) 0.0459(2) Uani 1 1 d . . .
Cu3 Cu 0.22827(9) 0.43085(7) 0.36777(4) 0.0569(3) Uani 1 1 d . . .
Cu4 Cu 0.42554(9) 0.21335(7) 0.26874(4) 0.0549(3) Uani 1 1 d . . .
Cl1 Cl 0.3795(2) 0.85435(16) 0.09329(10) 0.0687(6) Uani 1 1 d . . .
Cl2 Cl 0.2056(3) 0.8032(2) 0.92849(11) 0.0855(7) Uani 1 1 d . . .
Cl3 Cl 0.8571(4) 0.2855(4) 0.39000(18) 0.1448(15) Uani 1 1 d . . .
Cl4 Cl 0.5584(4) 0.7234(4) 0.39365(14) 0.1241(13) Uani 1 1 d . . .
O1 O -0.0068(5) 0.5058(4) 0.0715(2) 0.0630(14) Uani 1 1 d . . .
O2 O -0.1220(6) 0.6640(4) 0.0320(2) 0.0764(17) Uani 1 1 d . . .
O3 O 0.1442(4) 0.5347(3) 0.15950(19) 0.0475(11) Uani 1 1 d . . .
O4 O 0.2112(4) 0.6299(4) 0.19488(19) 0.0493(11) Uani 1 1 d . . .
O5 O 0.0440(6) 0.7829(4) 0.2566(2) 0.0709(15) Uani 1 1 d . . .
O6 O 0.0229(7) 0.8210(5) 0.3347(2) 0.093(2) Uani 1 1 d . . .
O7 O 0.0826(5) 0.5665(4) 0.28053(19) 0.0537(12) Uani 1 1 d . . .
O8 O 0.0727(5) 0.4288(4) 0.3325(2) 0.0666(15) Uani 1 1 d . . .
O9 O 0.2544(6) 0.2973(5) 0.4357(2) 0.0786(17) Uani 1 1 d . . .
O10 O 0.4027(8) 0.1480(5) 0.4696(3) 0.097(2) Uani 1 1 d . . .
O11 O 0.3438(5) 0.3471(4) 0.3240(2) 0.0572(13) Uani 1 1 d . . .
O12 O 0.4859(5) 0.3283(4) 0.2623(2) 0.0573(13) Uani 1 1 d . . .
O13 O 0.5339(8) 0.1526(5) 0.2026(3) 0.101(2) Uani 1 1 d . . .
O14 O 0.6188(8) 0.0400(6) 0.1577(4) 0.114(3) Uani 1 1 d . . .
O15 O 0.2819(5) 0.3004(4) 0.2183(2) 0.0675(15) Uani 1 1 d . . .
O16 O 0.0809(5) 0.3634(4) 0.1840(2) 0.0541(12) Uani 1 1 d . . .
O17 O 0.4592(8) 0.8760(8) 0.0519(4) 0.135(3) Uani 1 1 d . . .
O18 O 0.2475(6) 0.9203(5) 0.0801(3) 0.105(2) Uani 1 1 d . . .
O19 O 0.4231(8) 0.8691(7) 0.1398(3) 0.116(3) Uani 1 1 d . . .
O20 O 0.3879(10) 0.7556(5) 0.1012(4) 0.148(4) Uani 1 1 d . . .
O21 O 0.0911(11) 0.8061(12) 0.9185(7) 0.285(11) Uani 1 1 d . . .
O22 O 0.2459(15) 0.8611(13) 0.8891(5) 0.247(8) Uani 1 1 d . . .
O23 O 0.2864(11) 0.7229(11) 0.9455(12) 0.390(18) Uani 1 1 d . . .
O24 O 0.191(3) 0.851(2) 0.9655(8) 0.409(17) Uani 1 1 d . . .
O25 O 0.845(3) 0.373(2) 0.4101(8) 0.366(17) Uani 1 1 d . . .
O26 O 0.9877(13) 0.2373(16) 0.4012(8) 0.313(12) Uani 1 1 d . . .
O27 O 0.7760(13) 0.2498(12) 0.4271(6) 0.239(7) Uani 1 1 d . . .
O28 O 0.8157(11) 0.3066(10) 0.3368(4) 0.166(4) Uani 1 1 d . . .
O29 O 0.6312(9) 0.7475(9) 0.4294(5) 0.163(4) Uani 1 1 d . . .
O30 O 0.6088(16) 0.6327(8) 0.4036(6) 0.227(8) Uani 1 1 d . . .
O31 O 0.5521(12) 0.7686(14) 0.3449(4) 0.254(9) Uani 1 1 d . . .
O32 O 0.4299(14) 0.7528(18) 0.4092(5) 0.278(11) Uani 1 1 d . . .
O1W O 0.8347(9) 0.1120(7) 0.5370(4) 0.139(3) Uani 1 1 d . . .
O2W O 0.3691(9) 0.7263(7) 0.2339(3) 0.126(3) Uani 1 1 d . . .
O3W O 0.2543(9) 0.8300(7) 0.3121(4) 0.140(4) Uani 1 1 d . . .
O4W O 0.6676(7) 0.6386(5) 0.0731(3) 0.097(2) Uani 1 1 d . . .
O5W O 0.7969(13) -0.0740(16) 0.5369(4) 0.274(9) Uani 1 1 d . . .
O1S O 0.0572(19) 0.9971(11) 0.1844(7) 0.248(8) Uani 1 1 d . . .
N1 N 0.2329(6) 0.3060(4) 0.0966(2) 0.0484(14) Uani 1 1 d . . .
N2 N 0.2955(5) 0.4689(4) 0.0736(2) 0.0478(13) Uani 1 1 d . . .
N3 N -0.0426(6) 0.7659(4) 0.1457(2) 0.0480(14) Uani 1 1 d . . .
N4 N -0.1700(6) 0.7052(5) 0.2300(2) 0.0541(15) Uani 1 1 d . . .
N5 N 0.1192(8) 0.5280(7) 0.4080(3) 0.085(3) Uani 1 1 d . . .
N6 N 0.3807(7) 0.4589(5) 0.3947(2) 0.0622(17) Uani 1 1 d . . .
N8 N 0.3447(7) 0.1056(5) 0.2901(3) 0.0656(18) Uani 1 1 d . . .
N7 N 0.5601(7) 0.1230(5) 0.3243(3) 0.0656(18) Uani 1 1 d . . .
N1S N 0.2993(15) 0.5178(13) 0.8351(8) 0.193(8) Uani 1 1 d . . .
C1 C 0.1753(8) 0.2392(5) 0.0991(3) 0.0534(18) Uani 1 1 d . . .
H1 H 0.0950 0.2494 0.1149 0.064 Uiso 1 1 calc R . .
C2 C 0.2330(10) 0.1551(6) 0.0787(3) 0.068(2) Uani 1 1 d . . .
H2 H 0.1920 0.1094 0.0810 0.081 Uiso 1 1 calc R . .
C3 C 0.3518(9) 0.1406(6) 0.0549(4) 0.073(2) Uani 1 1 d . . .
H3 H 0.3929 0.0846 0.0414 0.088 Uiso 1 1 calc R . .
C4 C 0.4082(9) 0.2115(6) 0.0517(3) 0.068(2) Uani 1 1 d . . .
H4 H 0.4879 0.2034 0.0357 0.082 Uiso 1 1 calc R . .
C5 C 0.3472(7) 0.2929(5) 0.0720(3) 0.0525(17) Uani 1 1 d . . .
C6 C 0.4018(7) 0.3719(5) 0.0721(3) 0.0535(18) Uani 1 1 d . . .
H6A H 0.4618 0.3506 0.1028 0.064 Uiso 1 1 calc R . .
H6B H 0.4508 0.3807 0.0403 0.064 Uiso 1 1 calc R . .
C7 C 0.2276(7) 0.5144(5) 0.0198(3) 0.0520(17) Uani 1 1 d . . .
H7A H 0.2053 0.4646 0.0081 0.062 Uiso 1 1 calc R . .
H7B H 0.2877 0.5334 -0.0051 0.062 Uiso 1 1 calc R . .
C8 C 0.1033(8) 0.6056(6) 0.0182(3) 0.062(2) Uani 1 1 d . . .
H8A H 0.1233 0.6500 0.0356 0.074 Uiso 1 1 calc R . .
H8B H 0.0785 0.6406 -0.0187 0.074 Uiso 1 1 calc R . .
C9 C -0.0118(8) 0.5853(6) 0.0435(3) 0.0565(19) Uani 1 1 d . . .
C10 C 0.3571(7) 0.5351(6) 0.0888(3) 0.0533(18) Uani 1 1 d . . .
H10A H 0.3054 0.6042 0.0722 0.064 Uiso 1 1 calc R . .
H10B H 0.4444 0.5199 0.0751 0.064 Uiso 1 1 calc R . .
C11 C 0.3669(6) 0.5226(6) 0.1493(3) 0.0533(18) Uani 1 1 d . . .
H11A H 0.4084 0.4525 0.1668 0.064 Uiso 1 1 calc R . .
H11B H 0.4202 0.5576 0.1575 0.064 Uiso 1 1 calc R . .
C12 C 0.2327(6) 0.5638(5) 0.1690(2) 0.0419(15) Uani 1 1 d . . .
C13 C 0.0253(9) 0.8111(6) 0.1105(3) 0.067(2) Uani 1 1 d . . .
H13 H 0.1147 0.7935 0.1172 0.080 Uiso 1 1 calc R . .
C14 C -0.0354(11) 0.8824(7) 0.0651(3) 0.082(3) Uani 1 1 d . . .
H14 H 0.0116 0.9130 0.0411 0.098 Uiso 1 1 calc R . .
C15 C -0.1705(9) 0.9072(6) 0.0564(3) 0.073(2) Uani 1 1 d . . .
H15 H -0.2144 0.9546 0.0260 0.087 Uiso 1 1 calc R . .
C16 C -0.2377(9) 0.8618(6) 0.0923(3) 0.068(2) Uani 1 1 d . . .
H16 H -0.3274 0.8787 0.0870 0.081 Uiso 1 1 calc R . .
C17 C -0.1720(8) 0.7925(6) 0.1353(3) 0.0546(18) Uani 1 1 d . . .
C18 C -0.2326(7) 0.7317(6) 0.1762(3) 0.064(2) Uani 1 1 d . . .
H18A H -0.3256 0.7696 0.1772 0.077 Uiso 1 1 calc R . .
H18B H -0.2234 0.6710 0.1656 0.077 Uiso 1 1 calc R . .
C19 C -0.2192(8) 0.7938(6) 0.2522(3) 0.070(2) Uani 1 1 d . . .
H19A H -0.3113 0.8076 0.2590 0.084 Uiso 1 1 calc R . .
H19B H -0.2143 0.8501 0.2252 0.084 Uiso 1 1 calc R . .
C20 C -0.1505(9) 0.7890(7) 0.3028(4) 0.075(2) Uani 1 1 d . . .
H20A H -0.2058 0.8429 0.3183 0.090 Uiso 1 1 calc R . .
H20B H -0.1414 0.7267 0.3280 0.090 Uiso 1 1 calc R . .
C21 C -0.0191(10) 0.7961(6) 0.2960(4) 0.069(2) Uani 1 1 d . . .
C22 C -0.1991(8) 0.6204(6) 0.2650(3) 0.063(2) Uani 1 1 d . . .
H22A H -0.2835 0.6230 0.2534 0.075 Uiso 1 1 calc R . .
H22B H -0.2061 0.6290 0.3011 0.075 Uiso 1 1 calc R . .
C23 C -0.0966(7) 0.5178(5) 0.2651(3) 0.0552(18) Uani 1 1 d . . .
H23A H -0.1301 0.4665 0.2824 0.066 Uiso 1 1 calc R . .
H23B H -0.0786 0.5121 0.2287 0.066 Uiso 1 1 calc R . .
C24 C 0.0290(7) 0.5028(6) 0.2943(3) 0.0530(17) Uani 1 1 d . . .
C25 C -0.0017(11) 0.5426(11) 0.4221(4) 0.127(6) Uani 1 1 d . . .
H25 H -0.0468 0.5067 0.4121 0.153 Uiso 1 1 calc R . .
C26 C -0.0630(17) 0.6124(15) 0.4523(6) 0.156(9) Uani 1 1 d . . .
H26 H -0.1479 0.6220 0.4632 0.187 Uiso 1 1 calc R . .
C27 C 0.000(3) 0.6634(14) 0.4648(10) 0.216(17) Uani 1 1 d . . .
H27 H -0.0437 0.7134 0.4824 0.259 Uiso 1 1 calc R . .
C28 C 0.1285(19) 0.6471(9) 0.4534(6) 0.152(7) Uani 1 1 d . . .
H28 H 0.1769 0.6784 0.4658 0.183 Uiso 1 1 calc R . .
C29 C 0.1791(15) 0.5811(8) 0.4223(4) 0.105(4) Uani 1 1 d . . .
C30 C 0.3113(13) 0.5649(7) 0.4008(4) 0.099(4) Uani 1 1 d . . .
H30A H 0.3642 0.5792 0.4245 0.119 Uiso 1 1 calc R . .
H30B H 0.3028 0.6110 0.3664 0.119 Uiso 1 1 calc R . .
C31 C 0.4329(9) 0.3922(7) 0.4488(3) 0.074(2) Uani 1 1 d . . .
H31A H 0.3653 0.4092 0.4741 0.089 Uiso 1 1 calc R . .
H31B H 0.5069 0.4056 0.4596 0.089 Uiso 1 1 calc R . .
C32 C 0.4771(9) 0.2793(7) 0.4516(4) 0.078(3) Uani 1 1 d . . .
H32A H 0.5308 0.2646 0.4217 0.094 Uiso 1 1 calc R . .
H32B H 0.5314 0.2423 0.4839 0.094 Uiso 1 1 calc R . .
C33 C 0.3667(10) 0.2439(7) 0.4511(3) 0.070(2) Uani 1 1 d . . .
C34 C 0.4889(9) 0.4545(7) 0.3580(3) 0.069(2) Uani 1 1 d . . .
H34A H 0.5604 0.3908 0.3698 0.083 Uiso 1 1 calc R . .
H34B H 0.5211 0.5066 0.3597 0.083 Uiso 1 1 calc R . .
C35 C 0.4487(8) 0.4667(6) 0.3004(3) 0.062(2) Uani 1 1 d . . .
H35A H 0.3695 0.5255 0.2897 0.075 Uiso 1 1 calc R . .
H35B H 0.5176 0.4759 0.2774 0.075 Uiso 1 1 calc R . .
C36 C 0.4246(7) 0.3763(5) 0.2947(3) 0.0480(16) Uani 1 1 d . . .
C37 C 0.6779(10) 0.1263(8) 0.3313(4) 0.088(3) Uani 1 1 d . . .
H37 H 0.6991 0.1785 0.3104 0.106 Uiso 1 1 calc R . .
C38 C 0.7725(14) 0.0511(12) 0.3703(6) 0.134(5) Uani 1 1 d . . .
H38 H 0.8562 0.0515 0.3743 0.161 Uiso 1 1 calc R . .
C39 C 0.734(2) -0.0210(11) 0.4013(6) 0.148(7) Uani 1 1 d . . .
H39 H 0.7919 -0.0698 0.4279 0.178 Uiso 1 1 calc R . .
C40 C 0.6163(16) -0.0229(10) 0.3943(5) 0.120(5) Uani 1 1 d . . .
H40 H 0.5933 -0.0742 0.4151 0.144 Uiso 1 1 calc R . .
C41 C 0.5256(11) 0.0523(7) 0.3557(4) 0.079(3) Uani 1 1 d . . .
C42 C 0.3936(10) 0.0558(7) 0.3456(3) 0.081(3) Uani 1 1 d . . .
H42A H 0.3342 0.0911 0.3692 0.097 Uiso 1 1 calc R . .
H42B H 0.3943 -0.0117 0.3536 0.097 Uiso 1 1 calc R . .
C43 C 0.384(2) 0.0378(15) 0.2581(5) 0.199(11) Uani 1 1 d . . .
H43A H 0.4193 -0.0257 0.2840 0.238 Uiso 1 1 calc R . .
H43B H 0.3005 0.0400 0.2454 0.238 Uiso 1 1 calc R . .
C44 C 0.4527(12) 0.0227(9) 0.2204(8) 0.140(6) Uani 1 1 d . . .
H44A H 0.3939 0.0259 0.1925 0.168 Uiso 1 1 calc R . .
H44B H 0.5107 -0.0467 0.2313 0.168 Uiso 1 1 calc R . .
C45 C 0.5387(9) 0.0770(6) 0.1925(4) 0.072(2) Uani 1 1 d . . .
C46 C 0.2062(13) 0.1495(14) 0.2886(9) 0.274(16) Uani 1 1 d . . .
H46A H 0.1766 0.1073 0.2730 0.329 Uiso 1 1 calc R . .
H46B H 0.1841 0.1372 0.3257 0.329 Uiso 1 1 calc R . .
C47 C 0.1244(10) 0.2412(6) 0.2673(4) 0.080(3) Uani 1 1 d . . .
H47A H 0.1020 0.2769 0.2954 0.096 Uiso 1 1 calc R . .
H47B H 0.0444 0.2364 0.2559 0.096 Uiso 1 1 calc R . .
C48 C 0.1660(8) 0.3045(6) 0.2214(3) 0.0539(18) Uani 1 1 d . . .
C1S C 0.2664(13) 0.5989(16) 0.8189(6) 0.134(6) Uani 1 1 d . . .
C2S C 0.2301(13) 0.6956(10) 0.7981(5) 0.112(4) Uani 1 1 d . . .
H2S1 H 0.2900 0.7202 0.8107 0.169 Uiso 1 1 calc R . .
H2S2 H 0.1432 0.7291 0.8085 0.169 Uiso 1 1 calc R . .
H2S3 H 0.2306 0.7077 0.7600 0.169 Uiso 1 1 calc R . .
C3S C -0.044(2) 1.0477(13) 0.2388(11) 0.238(12) Uani 1 1 d . . .

loop_
_atom_site_aniso_label
_atom_site_aniso_U_11
_atom_site_aniso_U_22
_atom_site_aniso_U_33
_atom_site_aniso_U_23
_atom_site_aniso_U_13
_atom_site_aniso_U_12
Cu1 0.0377(4) 0.0426(5) 0.0483(5) -0.0134(4) 0.0040(3) -0.0147(4)
Cu2 0.0439(5) 0.0474(5) 0.0475(5) -0.0134(4) 0.0013(4) -0.0164(4)
Cu3 0.0478(5) 0.0684(6) 0.0464(5) -0.0090(4) 0.0031(4) -0.0150(5)
Cu4 0.0612(6) 0.0550(6) 0.0497(5) -0.0063(4) -0.0001(4) -0.0261(5)
Cl1 0.0571(12) 0.0603(12) 0.0945(16) -0.0301(11) 0.0132(11) -0.0220(10)
Cl2 0.0768(17) 0.0934(18) 0.0940(18) -0.0175(14) 0.0180(13) -0.0444(15)
Cl3 0.090(2) 0.210(5) 0.138(3) -0.028(3) 0.011(2) -0.068(3)
Cl4 0.135(3) 0.176(4) 0.098(2) -0.008(2) -0.006(2) -0.112(3)
O1 0.045(3) 0.058(3) 0.081(4) -0.004(3) -0.013(3) -0.019(3)
O2 0.068(4) 0.056(3) 0.084(4) -0.014(3) -0.002(3) 0.001(3)
O3 0.041(2) 0.053(3) 0.057(3) -0.022(2) 0.008(2) -0.022(2)
O4 0.046(3) 0.054(3) 0.054(3) -0.017(2) 0.003(2) -0.023(2)
O5 0.089(4) 0.070(4) 0.071(4) -0.034(3) 0.004(3) -0.038(3)
O6 0.137(6) 0.103(5) 0.053(4) -0.031(3) -0.007(4) -0.052(5)
O7 0.052(3) 0.053(3) 0.055(3) -0.003(2) -0.007(2) -0.023(2)
O8 0.049(3) 0.081(4) 0.057(3) 0.007(3) -0.004(2) -0.022(3)
O9 0.062(4) 0.085(4) 0.075(4) 0.010(3) 0.000(3) -0.029(3)
O10 0.124(6) 0.052(4) 0.098(5) -0.002(3) -0.007(4) -0.020(4)
O11 0.055(3) 0.060(3) 0.061(3) -0.017(3) 0.011(2) -0.026(3)
O12 0.062(3) 0.063(3) 0.054(3) -0.016(3) 0.007(3) -0.031(3)
O13 0.173(8) 0.087(5) 0.071(4) -0.040(4) 0.042(4) -0.071(5)
O14 0.102(6) 0.089(5) 0.158(7) -0.076(5) 0.046(5) -0.020(4)
O15 0.061(3) 0.073(4) 0.069(3) 0.014(3) -0.016(3) -0.042(3)
O16 0.046(3) 0.057(3) 0.066(3) -0.021(3) 0.012(2) -0.023(2)
O17 0.112(6) 0.210(10) 0.139(7) -0.083(7) 0.072(6) -0.102(7)
O18 0.064(4) 0.084(5) 0.156(7) -0.039(5) 0.004(4) -0.009(4)
O19 0.124(6) 0.157(7) 0.095(5) -0.051(5) 0.008(5) -0.072(6)
O20 0.182(9) 0.058(4) 0.198(10) -0.020(5) -0.055(7) -0.037(5)
O21 0.111(8) 0.310(17) 0.339(19) 0.190(16) -0.079(10) -0.126(10)
O22 0.251(15) 0.36(2) 0.176(11) 0.002(12) 0.085(11) -0.221(16)
O23 0.073(7) 0.150(12) 0.79(5) 0.083(19) 0.037(15) 0.016(7)
O24 0.56(4) 0.55(4) 0.25(2) -0.30(3) 0.10(2) -0.25(4)
O25 0.53(4) 0.56(4) 0.31(2) -0.30(3) 0.21(2) -0.45(4)
O26 0.103(10) 0.36(2) 0.35(2) 0.100(19) 0.007(12) -0.057(12)
O27 0.156(10) 0.303(17) 0.242(15) 0.005(13) 0.084(10) -0.118(12)
O28 0.190(10) 0.252(13) 0.085(6) -0.030(7) -0.009(6) -0.118(10)
O29 0.119(7) 0.200(10) 0.197(11) -0.051(9) -0.031(7) -0.080(7)
O30 0.311(19) 0.073(6) 0.286(17) -0.035(8) -0.135(14) -0.048(8)
O31 0.158(11) 0.44(2) 0.073(6) 0.006(10) 0.009(6) -0.042(12)
O32 0.173(12) 0.59(3) 0.161(11) -0.089(16) 0.014(9) -0.238(18)
O1W 0.124(7) 0.138(7) 0.177(9) -0.034(7) 0.003(6) -0.075(6)
O2W 0.134(7) 0.137(7) 0.123(7) -0.011(5) -0.019(5) -0.078(6)
O3W 0.152(8) 0.128(7) 0.153(8) -0.004(6) -0.065(6) -0.075(6)
O4W 0.081(5) 0.101(5) 0.090(5) -0.025(4) 0.017(4) -0.013(4)
O5W 0.151(10) 0.52(3) 0.096(8) -0.005(12) 0.006(7) -0.096(14)
O1S 0.32(2) 0.177(12) 0.269(17) 0.037(12) -0.094(15) -0.158(14)
N1 0.053(3) 0.038(3) 0.056(4) -0.014(3) 0.004(3) -0.017(3)
N2 0.045(3) 0.049(3) 0.053(3) -0.015(3) 0.010(3) -0.021(3)
N3 0.057(4) 0.049(3) 0.042(3) -0.012(3) 0.002(3) -0.023(3)
N4 0.046(3) 0.060(4) 0.051(4) -0.014(3) 0.001(3) -0.013(3)
N5 0.067(5) 0.093(6) 0.056(5) -0.007(4) 0.004(4) 0.008(5)
N6 0.080(5) 0.063(4) 0.052(4) -0.016(3) -0.003(3) -0.034(4)
N8 0.081(5) 0.061(4) 0.054(4) 0.001(3) 0.009(3) -0.035(4)
N7 0.066(4) 0.054(4) 0.063(4) -0.014(3) -0.012(3) -0.005(3)
N1S 0.122(11) 0.185(15) 0.218(17) 0.055(13) -0.006(11) -0.056(11)
C1 0.060(5) 0.054(4) 0.050(4) -0.015(3) 0.005(3) -0.024(4)
C2 0.094(7) 0.059(5) 0.055(5) -0.015(4) 0.006(4) -0.032(5)
C3 0.068(6) 0.048(5) 0.091(7) -0.014(4) 0.005(5) -0.008(4)
C4 0.071(5) 0.059(5) 0.061(5) -0.020(4) -0.001(4) -0.005(4)
C5 0.051(4) 0.042(4) 0.058(4) -0.009(3) 0.000(3) -0.010(3)
C6 0.039(4) 0.056(4) 0.062(5) -0.021(4) 0.011(3) -0.011(3)
C7 0.061(5) 0.050(4) 0.044(4) -0.007(3) 0.005(3) -0.022(4)
C8 0.070(5) 0.057(5) 0.061(5) -0.001(4) -0.007(4) -0.033(4)
C9 0.062(5) 0.051(4) 0.049(4) -0.013(4) -0.010(4) -0.010(4)
C10 0.045(4) 0.067(5) 0.053(4) -0.016(4) 0.009(3) -0.026(4)
C11 0.039(4) 0.068(5) 0.057(4) -0.021(4) 0.003(3) -0.021(4)
C12 0.046(4) 0.046(4) 0.034(3) -0.007(3) 0.001(3) -0.019(3)
C13 0.080(6) 0.060(5) 0.061(5) -0.008(4) -0.005(4) -0.032(5)
C14 0.116(8) 0.071(6) 0.058(5) 0.008(4) -0.007(5) -0.048(6)
C15 0.086(7) 0.060(5) 0.057(5) -0.002(4) -0.020(5) -0.014(5)
C16 0.068(5) 0.070(5) 0.059(5) -0.009(4) -0.020(4) -0.020(5)
C17 0.061(5) 0.055(4) 0.049(4) -0.021(4) 0.004(4) -0.018(4)
C18 0.044(4) 0.071(5) 0.070(5) -0.011(4) -0.004(4) -0.016(4)
C19 0.063(5) 0.065(5) 0.070(5) -0.026(4) 0.019(4) -0.005(4)
C20 0.080(6) 0.078(6) 0.065(5) -0.036(5) 0.013(5) -0.018(5)
C21 0.086(7) 0.042(4) 0.068(6) -0.005(4) -0.012(5) -0.012(4)
C22 0.055(5) 0.067(5) 0.060(5) -0.013(4) 0.010(4) -0.018(4)
C23 0.048(4) 0.054(4) 0.064(5) -0.012(4) 0.002(3) -0.019(3)
C24 0.051(4) 0.060(5) 0.047(4) -0.015(4) 0.009(3) -0.018(4)
C25 0.076(7) 0.176(13) 0.046(5) -0.003(6) 0.009(5) 0.035(8)
C26 0.103(11) 0.171(19) 0.072(9) 0.036(11) 0.026(8) 0.045(12)
C27 0.28(4) 0.091(13) 0.151(18) -0.020(11) 0.08(2) 0.065(16)
C28 0.216(19) 0.066(8) 0.132(12) -0.036(8) 0.074(12) -0.003(10)
C29 0.133(11) 0.073(7) 0.063(6) 0.002(5) 0.031(7) 0.001(7)
C30 0.163(12) 0.068(6) 0.072(6) -0.027(5) 0.009(7) -0.044(7)
C31 0.081(6) 0.089(7) 0.056(5) -0.012(5) -0.008(4) -0.038(5)
C32 0.066(6) 0.083(6) 0.070(6) -0.001(5) -0.016(4) -0.019(5)
C33 0.077(6) 0.084(7) 0.045(4) -0.013(4) 0.005(4) -0.026(5)
C34 0.078(6) 0.083(6) 0.061(5) -0.021(4) 0.010(4) -0.045(5)
C35 0.066(5) 0.061(5) 0.062(5) -0.014(4) 0.018(4) -0.027(4)
C36 0.046(4) 0.046(4) 0.052(4) -0.009(3) 0.001(3) -0.018(3)
C37 0.080(7) 0.095(7) 0.079(7) -0.023(6) -0.012(5) -0.017(6)
C38 0.104(10) 0.146(13) 0.135(12) -0.035(10) -0.059(9) -0.019(9)
C39 0.211(19) 0.098(10) 0.111(11) 0.002(8) -0.083(12) -0.036(11)
C40 0.157(13) 0.104(9) 0.088(8) 0.004(7) -0.048(8) -0.045(9)
C41 0.109(8) 0.057(5) 0.059(5) -0.003(4) -0.019(5) -0.021(5)
C42 0.116(8) 0.064(6) 0.058(5) 0.008(4) 0.004(5) -0.041(6)
C43 0.39(3) 0.27(2) 0.112(10) -0.120(13) 0.123(15) -0.29(2)
C44 0.098(9) 0.084(8) 0.28(2) -0.119(11) 0.087(11) -0.047(7)
C45 0.078(6) 0.051(5) 0.084(6) -0.011(5) -0.013(5) -0.023(5)
C46 0.078(9) 0.239(19) 0.38(3) 0.22(2) -0.041(13) -0.084(11)
C47 0.090(7) 0.057(5) 0.082(6) -0.009(5) 0.039(5) -0.023(5)
C48 0.068(5) 0.054(4) 0.047(4) -0.015(3) 0.016(4) -0.031(4)
C1S 0.076(9) 0.181(17) 0.114(11) 0.027(11) -0.007(7) -0.050(11)
C2S 0.107(9) 0.110(10) 0.107(9) -0.005(8) 0.010(7) -0.038(8)
C3S 0.21(2) 0.116(14) 0.25(2) 0.101(15) -0.008(18) -0.001(13)

loop_
_atom_type_symbol
_atom_type_description
_atom_type_scat_dispersion_real
_atom_type_scat_dispersion_imag
_atom_type_scat_source
C C 0.0033 0.0016 'International Tables Vol C Tables 4.2.6.8 and 6.1.1.4'
H H 0.0000 0.0000 'International Tables Vol C Tables 4.2.6.8 and 6.1.1.4'
N N 0.0061 0.0033 'International Tables Vol C Tables 4.2.6.8 and 6.1.1.4'
O O 0.0106 0.0060 'International Tables Vol C Tables 4.2.6.8 and 6.1.1.4'
Cl Cl 0.1484 0.1585 'International Tables Vol C Tables 4.2.6.8 and 6.1.1.4'
Cu Cu 0.3201 1.2651 'International Tables Vol C Tables 4.2.6.8 and 6.1.1.4'

loop_
_geom_angle_atom_site_label_1
_geom_angle_atom_site_label_2
_geom_angle_atom_site_label_3
_geom_angle
_geom_angle_site_symmetry_1
_geom_angle_site_symmetry_3
_geom_angle_publ_flag
O3 Cu1 N1 170.4(2) . . ?
O3 Cu1 O16 91.0(2) . . ?
N1 Cu1 O16 92.6(2) . . ?
O3 Cu1 N2 91.6(2) . . ?
N1 Cu1 N2 83.4(2) . . ?
O16 Cu1 N2 170.4(2) . . ?
O3 Cu1 O1 94.1(2) . . ?
N1 Cu1 O1 94.5(2) . . ?
O16 Cu1 O1 94.6(2) . . ?
N2 Cu1 O1 94.4(2) . . ?
O7 Cu2 N3 171.3(2) . . ?
O7 Cu2 O4 87.9(2) . . ?
N3 Cu2 O4 94.0(2) . . ?
O7 Cu2 N4 93.2(2) . . ?
N3 Cu2 N4 83.8(2) . . ?
O4 Cu2 N4 172.3(2) . . ?
O7 Cu2 O5 91.1(2) . . ?
N3 Cu2 O5 97.2(2) . . ?
O4 Cu2 O5 93.6(2) . . ?
N4 Cu2 O5 93.9(2) . . ?
O11 Cu3 O8 90.2(2) . . ?
O11 Cu3 N5 173.3(3) . . ?
O8 Cu3 N5 92.8(3) . . ?
O11 Cu3 N6 91.7(2) . . ?
O8 Cu3 N6 169.2(2) . . ?
N5 Cu3 N6 84.2(4) . . ?
O11 Cu3 O9 91.6(2) . . ?
O8 Cu3 O9 96.8(2) . . ?
N5 Cu3 O9 94.0(3) . . ?
N6 Cu3 O9 93.7(2) . . ?
O15 Cu4 N7 175.1(3) . . ?
O15 Cu4 O12 88.5(2) . . ?
N7 Cu4 O12 94.1(3) . . ?
O15 Cu4 N8 93.0(2) . . ?
N7 Cu4 N8 83.5(3) . . ?
O12 Cu4 N8 167.3(3) . . ?
O15 Cu4 O13 88.8(3) . . ?
N7 Cu4 O13 94.9(3) . . ?
O12 Cu4 O13 98.5(2) . . ?
N8 Cu4 O13 94.2(3) . . ?
O20 Cl1 O17 110.0(6) . . ?
O20 Cl1 O19 110.2(6) . . ?
O17 Cl1 O19 108.2(5) . . ?
O20 Cl1 O18 109.9(5) . . ?
O17 Cl1 O18 109.4(6) . . ?
O19 Cl1 O18 109.2(5) . . ?
O23 Cl2 O21 116.3(11) . . ?
O23 Cl2 O24 106.3(19) . . ?
O21 Cl2 O24 104.9(16) . . ?
O23 Cl2 O22 114.0(12) . . ?
O21 Cl2 O22 112.5(9) . . ?
O24 Cl2 O22 100.8(15) . . ?
O26 Cl3 O28 115.9(12) . . ?
O26 Cl3 O27 115.0(10) . . ?
O28 Cl3 O27 114.4(9) . . ?
O26 Cl3 O25 96.1(13) . . ?
O28 Cl3 O25 115.1(12) . . ?
O27 Cl3 O25 97.3(10) . . ?
O30 Cl4 O31 116.0(12) . . ?
O30 Cl4 O32 110.4(12) . . ?
O31 Cl4 O32 105.3(9) . . ?
O30 Cl4 O29 102.1(8) . . ?
O31 Cl4 O29 116.2(10) . . ?
O32 Cl4 O29 106.6(8) . . ?
C9 O1 Cu1 115.0(5) . . ?
C12 O3 Cu1 124.1(4) . . ?
C12 O4 Cu2 109.3(4) . . ?
C21 O5 Cu2 118.3(6) . . ?
C24 O7 Cu2 121.5(5) . . ?
C24 O8 Cu3 110.6(5) . . ?
C33 O9 Cu3 116.6(6) . . ?
C36 O11 Cu3 120.5(5) . . ?
C36 O12 Cu4 106.8(4) . . ?
C45 O13 Cu4 124.7(7) . . ?
C48 O15 Cu4 125.8(5) . . ?
C48 O16 Cu1 108.3(4) . . ?
C1 N1 C5 119.0(6) . . ?
C1 N1 Cu1 127.7(5) . . ?
C5 N1 Cu1 113.3(5) . . ?
C7 N2 C6 108.4(5) . . ?
C7 N2 C10 111.0(5) . . ?
C6 N2 C10 108.2(5) . . ?
C7 N2 Cu1 109.8(4) . . ?
C6 N2 Cu1 102.1(4) . . ?
C10 N2 Cu1 116.7(4) . . ?
C17 N3 C13 118.4(7) . . ?
C17 N3 Cu2 114.9(5) . . ?
C13 N3 Cu2 126.4(5) . . ?
C19 N4 C18 108.4(6) . . ?
C19 N4 C22 111.0(6) . . ?
C18 N4 C22 110.5(6) . . ?
C19 N4 Cu2 109.5(5) . . ?
C18 N4 Cu2 103.2(4) . . ?
C22 N4 Cu2 113.9(4) . . ?
C25 N5 C29 118.3(12) . . ?
C25 N5 Cu3 127.5(10) . . ?
C29 N5 Cu3 114.2(8) . . ?
C34 N6 C31 110.5(7) . . ?
C34 N6 C30 110.1(7) . . ?
C31 N6 C30 108.4(7) . . ?
C34 N6 Cu3 115.2(5) . . ?
C31 N6 Cu3 110.9(5) . . ?
C30 N6 Cu3 101.2(6) . . ?
C43 N8 C46 110.1(15) . . ?
C43 N8 C42 110.7(11) . . ?
C46 N8 C42 109.1(10) . . ?
C43 N8 Cu4 112.1(7) . . ?
C46 N8 Cu4 110.6(8) . . ?
C42 N8 Cu4 104.1(5) . . ?
C41 N7 C37 120.1(8) . . ?
C41 N7 Cu4 113.7(6) . . ?
C37 N7 Cu4 126.2(7) . . ?
N1 C1 C2 121.7(7) . . ?
N1 C1 H1 119.2 . . ?
C2 C1 H1 119.2 . . ?
C3 C2 C1 119.0(8) . . ?
C3 C2 H2 120.5 . . ?
C1 C2 H2 120.5 . . ?
C2 C3 C4 118.4(8) . . ?
C2 C3 H3 120.8 . . ?
C4 C3 H3 120.8 . . ?
C5 C4 C3 120.2(9) . . ?
C5 C4 H4 119.9 . . ?
C3 C4 H4 119.9 . . ?
N1 C5 C4 121.6(7) . . ?
N1 C5 C6 113.9(6) . . ?
C4 C5 C6 124.4(7) . . ?
N2 C6 C5 111.4(6) . . ?
N2 C6 H6A 109.3 . . ?
C5 C6 H6A 109.3 . . ?
N2 C6 H6B 109.3 . . ?
C5 C6 H6B 109.3 . . ?
H6A C6 H6B 108.0 . . ?
N2 C7 C8 113.6(6) . . ?
N2 C7 H7A 108.8 . . ?
C8 C7 H7A 108.8 . . ?
N2 C7 H7B 108.8 . . ?
C8 C7 H7B 108.8 . . ?
H7A C7 H7B 107.7 . . ?
C9 C8 C7 115.8(6) . . ?
C9 C8 H8A 108.3 . . ?
C7 C8 H8A 108.3 . . ?
C9 C8 H8B 108.3 . . ?
C7 C8 H8B 108.3 . . ?
H8A C8 H8B 107.4 . . ?
O1 C9 O2 122.9(8) . . ?
O1 C9 C8 124.5(7) . . ?
O2 C9 C8 112.6(7) . . ?
N2 C10 C11 112.8(6) . . ?
N2 C10 H10A 109.0 . . ?
C11 C10 H10A 109.0 . . ?
N2 C10 H10B 109.0 . . ?
C11 C10 H10B 109.0 . . ?
H10A C10 H10B 107.8 . . ?
C12 C11 C10 109.3(6) . . ?
C12 C11 H11A 109.8 . . ?
C10 C11 H11A 109.8 . . ?
C12 C11 H11B 109.8 . . ?
C10 C11 H11B 109.8 . . ?
H11A C11 H11B 108.3 . . ?
O3 C12 O4 121.3(6) . . ?
O3 C12 C11 121.0(6) . . ?
O4 C12 C11 117.7(6) . . ?
N3 C13 C14 121.5(8) . . ?
N3 C13 H13 119.3 . . ?
C14 C13 H13 119.3 . . ?
C13 C14 C15 117.8(9) . . ?
C13 C14 H14 121.1 . . ?
C15 C14 H14 121.1 . . ?
C16 C15 C14 120.1(8) . . ?
C16 C15 H15 120.0 . . ?
C14 C15 H15 120.0 . . ?
C17 C16 C15 118.9(8) . . ?
C17 C16 H16 120.5 . . ?
C15 C16 H16 120.5 . . ?
C16 C17 N3 123.4(8) . . ?
C16 C17 C18 124.2(8) . . ?
N3 C17 C18 112.3(6) . . ?
N4 C18 C17 111.9(6) . . ?
N4 C18 H18A 109.2 . . ?
C17 C18 H18A 109.2 . . ?
N4 C18 H18B 109.2 . . ?
C17 C18 H18B 109.2 . . ?
H18A C18 H18B 107.9 . . ?
N4 C19 C20 117.2(7) . . ?
N4 C19 H19A 108.0 . . ?
C20 C19 H19A 108.0 . . ?
N4 C19 H19B 108.0 . . ?
C20 C19 H19B 108.0 . . ?
H19A C19 H19B 107.2 . . ?
C21 C20 C19 115.1(8) . . ?
C21 C20 H20A 108.5 . . ?
C19 C20 H20A 108.5 . . ?
C21 C20 H20B 108.5 . . ?
C19 C20 H20B 108.5 . . ?
H20A C20 H20B 107.5 . . ?
O5 C21 O6 122.0(9) . . ?
O5 C21 C20 123.3(8) . . ?
O6 C21 C20 114.7(9) . . ?
N4 C22 C23 114.3(6) . . ?
N4 C22 H22A 108.7 . . ?
C23 C22 H22A 108.7 . . ?
N4 C22 H22B 108.7 . . ?
C23 C22 H22B 108.7 . . ?
H22A C22 H22B 107.6 . . ?
C24 C23 C22 110.0(6) . . ?
C24 C23 H23A 109.7 . . ?
C22 C23 H23A 109.7 . . ?
C24 C23 H23B 109.7 . . ?
C22 C23 H23B 109.7 . . ?
H23A C23 H23B 108.2 . . ?
O8 C24 O7 122.5(7) . . ?
O8 C24 C23 117.9(7) . . ?
O7 C24 C23 119.5(7) . . ?
N5 C25 C26 120.0(16) . . ?
N5 C25 H25 120.0 . . ?
C26 C25 H25 120.0 . . ?
C27 C26 C25 119(2) . . ?
C27 C26 H26 120.4 . . ?
C25 C26 H26 120.4 . . ?
C26 C27 C28 123(2) . . ?
C26 C27 H27 118.5 . . ?
C28 C27 H27 118.5 . . ?
C29 C28 C27 114(2) . . ?
C29 C28 H28 123.0 . . ?
C27 C28 H28 123.0 . . ?
N5 C29 C28 125.2(15) . . ?
N5 C29 C30 114.2(10) . . ?
C28 C29 C30 120.6(16) . . ?
C29 C30 N6 112.3(9) . . ?
C29 C30 H30A 109.1 . . ?
N6 C30 H30A 109.1 . . ?
C29 C30 H30B 109.1 . . ?
N6 C30 H30B 109.1 . . ?
H30A C30 H30B 107.9 . . ?
N6 C31 C32 114.6(7) . . ?
N6 C31 H31A 108.6 . . ?
C32 C31 H31A 108.6 . . ?
N6 C31 H31B 108.6 . . ?
C32 C31 H31B 108.6 . . ?
H31A C31 H31B 107.6 . . ?
C33 C32 C31 113.9(8) . . ?
C33 C32 H32A 108.8 . . ?
C31 C32 H32A 108.8 . . ?
C33 C32 H32B 108.8 . . ?
C31 C32 H32B 108.8 . . ?
H32A C32 H32B 107.7 . . ?
O9 C33 O10 122.8(9) . . ?
O9 C33 C32 124.9(9) . . ?
O10 C33 C32 112.3(9) . . ?
N6 C34 C35 113.4(7) . . ?
N6 C34 H34A 108.9 . . ?
C35 C34 H34A 108.9 . . ?
N6 C34 H34B 108.9 . . ?
C35 C34 H34B 108.9 . . ?
H34A C34 H34B 107.7 . . ?
C36 C35 C34 110.0(7) . . ?
C36 C35 H35A 109.7 . . ?
C34 C35 H35A 109.7 . . ?
C36 C35 H35B 109.7 . . ?
C34 C35 H35B 109.7 . . ?
H35A C35 H35B 108.2 . . ?
O12 C36 O11 119.8(7) . . ?
O12 C36 C35 120.2(7) . . ?
O11 C36 C35 119.9(7) . . ?
N7 C37 C38 121.2(12) . . ?
N7 C37 H37 119.4 . . ?
C38 C37 H37 119.4 . . ?
C39 C38 C37 116.8(13) . . ?
C39 C38 H38 121.6 . . ?
C37 C38 H38 121.6 . . ?
C40 C39 C38 121.3(13) . . ?
C40 C39 H39 119.4 . . ?
C38 C39 H39 119.4 . . ?
C39 C40 C41 120.4(14) . . ?
C39 C40 H40 119.8 . . ?
C41 C40 H40 119.8 . . ?
N7 C41 C40 120.0(11) . . ?
N7 C41 C42 116.1(7) . . ?
C40 C41 C42 123.8(10) . . ?
C41 C42 N8 112.5(7) . . ?
C41 C42 H42A 109.1 . . ?
N8 C42 H42A 109.1 . . ?
C41 C42 H42B 109.1 . . ?
N8 C42 H42B 109.1 . . ?
H42A C42 H42B 107.8 . . ?
C44 C43 N8 138.8(11) . . ?
C44 C43 H43A 102.4 . . ?
N8 C43 H43A 102.4 . . ?
C44 C43 H43B 102.4 . . ?
N8 C43 H43B 102.4 . . ?
H43A C43 H43B 104.9 . . ?
C43 C44 C45 129.4(11) . . ?
C43 C44 H44A 104.9 . . ?
C45 C44 H44A 104.9 . . ?
C43 C44 H44B 104.9 . . ?
C45 C44 H44B 104.9 . . ?
H44A C44 H44B 105.8 . . ?
O13 C45 O14 120.4(9) . . ?
O13 C45 C44 120.2(10) . . ?
O14 C45 C44 119.3(9) . . ?
C47 C46 N8 131.5(10) . . ?
C47 C46 H46A 104.4 . . ?
N8 C46 H46A 104.4 . . ?
C47 C46 H46B 104.4 . . ?
N8 C46 H46B 104.4 . . ?
H46A C46 H46B 105.6 . . ?
C46 C47 C48 119.4(10) . . ?
C46 C47 H47A 107.5 . . ?
C48 C47 H47A 107.5 . . ?
C46 C47 H47B 107.5 . . ?
C48 C47 H47B 107.5 . . ?
H47A C47 H47B 107.0 . . ?
O15 C48 O16 119.4(6) . . ?
O15 C48 C47 121.4(8) . . ?
O16 C48 C47 119.2(7) . . ?
N1S C1S C2S 178(2) . . ?
C1S C2S H2S1 109.5 . . ?
C1S C2S H2S2 109.5 . . ?
H2S1 C2S H2S2 109.5 . . ?
C1S C2S H2S3 109.5 . . ?
H2S1 C2S H2S3 109.5 . . ?
H2S2 C2S H2S3 109.5 . . ?

loop_
_geom_bond_atom_site_label_1
_geom_bond_atom_site_label_2
_geom_bond_distance
_geom_bond_site_symmetry_2
_geom_bond_publ_flag
Cu1 O3 1.937(5) . ?
Cu1 N1 1.969(6) . ?
Cu1 O16 1.981(5) . ?
Cu1 N2 2.048(5) . ?
Cu1 O1 2.249(5) . ?
Cu2 O7 1.952(5) . ?
Cu2 N3 1.977(6) . ?
Cu2 O4 1.989(5) . ?
Cu2 N4 2.053(6) . ?
Cu2 O5 2.226(5) . ?
Cu3 O11 1.955(5) . ?
Cu3 O8 1.982(5) . ?
Cu3 N5 1.983(9) . ?
Cu3 N6 2.049(6) . ?
Cu3 O9 2.251(6) . ?
Cu4 O15 1.934(5) . ?
Cu4 N7 1.965(6) . ?
Cu4 O12 2.012(5) . ?
Cu4 N8 2.053(6) . ?
Cu4 O13 2.219(6) . ?
Cl1 O20 1.397(7) . ?
Cl1 O17 1.405(8) . ?
Cl1 O19 1.407(7) . ?
Cl1 O18 1.419(7) . ?
Cl2 O23 1.187(12) . ?
Cl2 O21 1.276(10) . ?
Cl2 O24 1.295(15) . ?
Cl2 O22 1.339(10) . ?
Cl3 O26 1.354(13) . ?
Cl3 O28 1.394(9) . ?
Cl3 O27 1.420(11) . ?
Cl3 O25 1.472(18) . ?
Cl4 O30 1.218(10) . ?
Cl4 O31 1.272(11) . ?
Cl4 O32 1.386(14) . ?
Cl4 O29 1.433(10) . ?
O1 C9 1.211(9) . ?
O2 C9 1.321(9) . ?
O3 C12 1.251(7) . ?
O4 C12 1.263(8) . ?
O5 C21 1.221(11) . ?
O6 C21 1.300(10) . ?
O7 C24 1.262(9) . ?
O8 C24 1.246(9) . ?
O9 C33 1.216(10) . ?
O10 C33 1.300(11) . ?
O11 C36 1.269(8) . ?
O12 C36 1.243(8) . ?
O13 C45 1.192(10) . ?
O14 C45 1.302(12) . ?
O15 C48 1.250(9) . ?
O16 C48 1.284(9) . ?
O1S C3S 1.88(3) . ?
N1 C1 1.343(9) . ?
N1 C5 1.352(9) . ?
N2 C7 1.491(9) . ?
N2 C6 1.491(9) . ?
N2 C10 1.506(9) . ?
N3 C17 1.346(9) . ?
N3 C13 1.359(10) . ?
N4 C19 1.470(9) . ?
N4 C18 1.481(9) . ?
N4 C22 1.491(10) . ?
N5 C25 1.312(14) . ?
N5 C29 1.314(16) . ?
N6 C34 1.479(10) . ?
N6 C31 1.503(10) . ?
N6 C30 1.518(11) . ?
N8 C43 1.388(16) . ?
N8 C46 1.415(15) . ?
N8 C42 1.473(10) . ?
N7 C41 1.326(11) . ?
N7 C37 1.332(12) . ?
N1S C1S 1.10(2) . ?
C1 C2 1.395(11) . ?
C1 H1 0.9300 . ?
C2 C3 1.380(12) . ?
C2 H2 0.9300 . ?
C3 C4 1.387(12) . ?
C3 H3 0.9300 . ?
C4 C5 1.364(10) . ?
C4 H4 0.9300 . ?
C5 C6 1.497(10) . ?
C6 H6A 0.9700 . ?
C6 H6B 0.9700 . ?
C7 C8 1.522(10) . ?
C7 H7A 0.9700 . ?
C7 H7B 0.9700 . ?
C8 C9 1.491(11) . ?
C8 H8A 0.9700 . ?
C8 H8B 0.9700 . ?
C10 C11 1.536(10) . ?
C10 H10A 0.9700 . ?
C10 H10B 0.9700 . ?
C11 C12 1.490(9) . ?
C11 H11A 0.9700 . ?
C11 H11B 0.9700 . ?
C13 C14 1.380(11) . ?
C13 H13 0.9300 . ?
C14 C15 1.404(13) . ?
C14 H14 0.9300 . ?
C15 C16 1.365(12) . ?
C15 H15 0.9300 . ?
C16 C17 1.341(10) . ?
C16 H16 0.9300 . ?
C17 C18 1.514(11) . ?
C18 H18A 0.9700 . ?
C18 H18B 0.9700 . ?
C19 C20 1.515(12) . ?
C19 H19A 0.9700 . ?
C19 H19B 0.9700 . ?
C20 C21 1.482(13) . ?
C20 H20A 0.9700 . ?
C20 H20B 0.9700 . ?
C22 C23 1.524(10) . ?
C22 H22A 0.9700 . ?
C22 H22B 0.9700 . ?
C23 C24 1.518(10) . ?
C23 H23A 0.9700 . ?
C23 H23B 0.9700 . ?
C25 C26 1.40(2) . ?
C25 H25 0.9300 . ?
C26 C27 1.29(3) . ?
C26 H26 0.9300 . ?
C27 C28 1.37(3) . ?
C27 H27 0.9300 . ?
C28 C29 1.361(16) . ?
C28 H28 0.9300 . ?
C29 C30 1.484(17) . ?
C30 H30A 0.9700 . ?
C30 H30B 0.9700 . ?
C31 C32 1.547(12) . ?
C31 H31A 0.9700 . ?
C31 H31B 0.9700 . ?
C32 C33 1.486(13) . ?
C32 H32A 0.9700 . ?
C32 H32B 0.9700 . ?
C34 C35 1.523(11) . ?
C34 H34A 0.9700 . ?
C34 H34B 0.9700 . ?
C35 C36 1.498(10) . ?
C35 H35A 0.9700 . ?
C35 H35B 0.9700 . ?
C37 C38 1.433(15) . ?
C37 H37 0.9300 . ?
C38 C39 1.36(2) . ?
C38 H38 0.9300 . ?
C39 C40 1.32(2) . ?
C39 H39 0.9300 . ?
C40 C41 1.406(14) . ?
C40 H40 0.9300 . ?
C41 C42 1.462(14) . ?
C42 H42A 0.9700 . ?
C42 H42B 0.9700 . ?
C43 C44 1.221(16) . ?
C43 H43A 0.9700 . ?
C43 H43B 0.9700 . ?
C44 C45 1.509(15) . ?
C44 H44A 0.9700 . ?
C44 H44B 0.9700 . ?
C46 C47 1.323(16) . ?
C46 H46A 0.9700 . ?
C46 H46B 0.9700 . ?
C47 C48 1.495(10) . ?
C47 H47A 0.9700 . ?
C47 H47B 0.9700 . ?
C1S C2S 1.32(2) . ?
C2S H2S1 0.9600 . ?
C2S H2S2 0.9600 . ?
C2S H2S3 0.9600 . ?
